data_7158431
loop_
_publ_author_name
'Li, Yi-Na'
'Li, Xue-Lin'
'Wu, Jin-Bo'
'Jiang, Hong'
'Liu, Yunmei'
'Guo, Yu'
'Zeng, Yao-Fu'
'Wang, Zhen'

_publ_section_title
;
 Metal-free regioselective nitration of quinoxalin-2(1<i>H</i>)-ones with
 <i>tert</i>-butyl nitrite.
;
_journal_issue 48
_journal_name_full 'Organic &amp; biomolecular chemistry'
_journal_page_first 10554
_journal_page_last 10559
_journal_paper_doi 10.1039/d1ob02015c
_journal_volume 19
_journal_year 2021
_chemical_formula_moiety 'C17 H14 Br N3 O3'
_chemical_formula_sum 'C17 H14 Br N3 O3'
_chemical_formula_weight 388.22
_space_group_crystal_system monoclinic
_space_group_IT_number 14
_space_group_name_Hall '-P 2ybc'
_space_group_name_H-M_alt 'P 1 21/c 1'
_atom_sites_solution_hydrogens geom
_atom_sites_solution_primary dual
_audit_creation_date 2021-11-08
_audit_creation_method
;
Olex2 1.3
(compiled 2020.11.12 svn.r5f609507 for OlexSys, GUI svn.r6408)
;
_audit_update_record
;
2021-11-08 deposited with the CCDC.	2021-12-02 downloaded from the CCDC.
;
_cell_angle_alpha 90
_cell_angle_beta 102.210(9)
_cell_angle_gamma 90
_cell_formula_units_Z 8
_cell_length_a 21.4559(18)
_cell_length_b 8.8913(8)
_cell_length_c 17.8312(16)
_cell_measurement_reflns_used 3092
_cell_measurement_temperature 292.99(10)
_cell_measurement_theta_max 22.9070
_cell_measurement_theta_min 2.3160
_cell_volume 3324.7(5)
_computing_cell_refinement 'CrysAlisPro 1.171.38.43f (Rigaku OD, 2015)'
_computing_data_collection 'CrysAlisPro 1.171.38.43f (Rigaku OD, 2015)'
_computing_data_reduction 'CrysAlisPro 1.171.38.43f (Rigaku OD, 2015)'
_computing_molecular_graphics 'Olex2 1.3 (Dolomanov et al., 2009)'
_computing_publication_material 'Olex2 1.3 (Dolomanov et al., 2009)'
_computing_structure_refinement 'SHELXL 2018/3 (Sheldrick, 2015)'
_computing_structure_solution 'SHELXT 2018/2 (Sheldrick, 2018)'
_diffrn_ambient_environment air
_diffrn_ambient_temperature 292.99(10)
_diffrn_detector 'CCD plate'
_diffrn_detector_area_resol_mean 5.2684
_diffrn_detector_type AtlasS2
_diffrn_measured_fraction_theta_full 0.999
_diffrn_measured_fraction_theta_max 0.999
_diffrn_measurement_details
;
List of Runs (angles in degrees, time in seconds):

  # Type    Start    End  Width  t~exp~   \w     \q     \k     \f   Frames
#--------------------------------------------------------------------------
  1  \w    -64.00  44.00   1.00    7.00    --   11.90 -77.00 -30.00  108
  2  \w    -15.00  12.00   1.00    7.00    --  -11.35 -99.00-120.00   27
  3  \w     36.00  84.00   1.00    7.00    --   11.90-178.00 -30.00   48
  4  \w    -74.00 -18.00   1.00    7.00    --  -11.35 -77.00 150.00   56
;
_diffrn_measurement_device 'four-circle diffractometer'
_diffrn_measurement_device_type 'SuperNova, Dual, Cu at zero, AtlasS2'
_diffrn_measurement_method '\w scans'
_diffrn_orient_matrix_type 'CrysAlisPro convention (1999,Acta A55,543-557)'
_diffrn_orient_matrix_UB_11 0.0042596000
_diffrn_orient_matrix_UB_12 0.0469510000
_diffrn_orient_matrix_UB_13 0.0328529000
_diffrn_orient_matrix_UB_21 0.0328315000
_diffrn_orient_matrix_UB_22 0.0072865000
_diffrn_orient_matrix_UB_23 -0.0004281000
_diffrn_orient_matrix_UB_31 -0.0068496000
_diffrn_orient_matrix_UB_32 0.0640880000
_diffrn_orient_matrix_UB_33 -0.0240306000
_diffrn_radiation_monochromator mirror
_diffrn_radiation_probe x-ray
_diffrn_radiation_type 'Mo K\a'
_diffrn_radiation_wavelength 0.71073
_diffrn_reflns_av_R_equivalents 0.0614
_diffrn_reflns_av_unetI/netI 0.0952
_diffrn_reflns_Laue_measured_fraction_full 0.999
_diffrn_reflns_Laue_measured_fraction_max 0.999
_diffrn_reflns_limit_h_max 23
_diffrn_reflns_limit_h_min -25
_diffrn_reflns_limit_k_max 10
_diffrn_reflns_limit_k_min -9
_diffrn_reflns_limit_l_max 21
_diffrn_reflns_limit_l_min -19
_diffrn_reflns_number 17453
_diffrn_reflns_point_group_measured_fraction_full 0.999
_diffrn_reflns_point_group_measured_fraction_max 0.999
_diffrn_reflns_theta_full 25.000
_diffrn_reflns_theta_max 25.000
_diffrn_reflns_theta_min 2.334
_diffrn_source 'micro-focus sealed X-ray tube'
_diffrn_source_type 'SuperNova (Mo) X-ray Source'
_exptl_absorpt_coefficient_mu 2.493
_exptl_absorpt_correction_T_max 1.00000
_exptl_absorpt_correction_T_min 0.39194
_exptl_absorpt_correction_type multi-scan
_exptl_absorpt_process_details
;
CrysAlisPro 1.171.38.43f (Rigaku Oxford Diffraction, 2015)
Empirical absorption correction using spherical harmonics,
 implemented in SCALE3 ABSPACK scaling algorithm.
;
_exptl_crystal_colour colourless
_exptl_crystal_colour_primary colourless
_exptl_crystal_density_diffrn 1.551
_exptl_crystal_description block
_exptl_crystal_F_000 1568
_exptl_crystal_size_max 0.14
_exptl_crystal_size_mid 0.12
_exptl_crystal_size_min 0.11
_refine_diff_density_max 0.495
_refine_diff_density_min -0.416
_refine_diff_density_rms 0.062
_refine_ls_extinction_coef 0.00144(17)
_refine_ls_extinction_expression Fc^*^=kFc[1+0.001xFc^2^\l^3^/sin(2\q)]^-1/4^
_refine_ls_extinction_method 'SHELXL-2018/3 (Sheldrick 2018)'
_refine_ls_goodness_of_fit_ref 1.018
_refine_ls_hydrogen_treatment constr
_refine_ls_matrix_type full
_refine_ls_number_parameters 438
_refine_ls_number_reflns 5861
_refine_ls_number_restraints 0
_refine_ls_restrained_S_all 1.018
_refine_ls_R_factor_all 0.1298
_refine_ls_R_factor_gt 0.0554
_refine_ls_shift/su_max 0.000
_refine_ls_shift/su_mean 0.000
_refine_ls_structure_factor_coef Fsqd
_refine_ls_weighting_details 'w=1/[\s^2^(Fo^2^)+(0.0335P)^2^] where P=(Fo^2^+2Fc^2^)/3'
_refine_ls_weighting_scheme calc
_refine_ls_wR_factor_gt 0.0981
_refine_ls_wR_factor_ref 0.1249
_reflns_Friedel_coverage 0.000
_reflns_number_gt 3141
_reflns_number_total 5861
_reflns_threshold_expression 'I > 2\s(I)'
_cod_data_source_file d1ob02015c2.cif
_cod_data_source_block lyn-g
_cod_depositor_comments 'Adding full bibliography for 7158431.cif.'
_cod_database_code 7158431
_shelx_shelxl_version_number 2018/3
_shelx_space_group_comment
;
The symmetry employed for this shelxl refinement is uniquely defined
by the following loop, which should always be used as a source of
symmetry information in preference to the above space-group names.
They are only intended as comments.
;
_reflns_odcompleteness_completeness 99.90
_reflns_odcompleteness_iscentric 1
_reflns_odcompleteness_theta 26.32
_olex2_refinement_description
;
1. Fixed Uiso
 At 1.2 times of:
  All C(H) groups, All C(H,H) groups
 At 1.5 times of:
  All C(H,H,H) groups
2.a Secondary CH2 refined with riding coordinates:
 C7(H7A,H7B), C24(H24A,H24B)
2.b Aromatic/amide H refined with riding coordinates:
 C2(H2), C3(H3), C5(H5), C6(H6), C9(H9), C14(H14), C19(H19), C20(H20),
 C22(H22), C23(H23), C26(H26), C29(H29)
2.c Idealised Me refined as rotating group:
 C16(H16A,H16B,H16C), C17(H17A,H17B,H17C), C33(H33A,H33B,H33C), C34(H34A,H34B,
 H34C)
;
_olex2_submission_special_instructions 'No special instructions were received'
_oxdiff_exptl_absorpt_empirical_details
;
Empirical correction (ABSPACK) includes:
- Absorption correction using spherical harmonics
- Frame scaling
;
_oxdiff_exptl_absorpt_empirical_full_max 1.940
_oxdiff_exptl_absorpt_empirical_full_min 0.542

loop_
_space_group_symop_operation_xyz
'x, y, z'
'-x, y+1/2, -z+1/2'
'-x, -y, -z'
'x, -y-1/2, z-1/2'

loop_
_atom_site_label
_atom_site_type_symbol
_atom_site_fract_x
_atom_site_fract_y
_atom_site_fract_z
_atom_site_U_iso_or_equiv
_atom_site_adp_type
_atom_site_occupancy
_atom_site_site_symmetry_order
_atom_site_calc_flag
_atom_site_refinement_flags_posn
_atom_site_refinement_flags_adp
_atom_site_refinement_flags_occupancy
_atom_site_disorder_assembly
_atom_site_disorder_group
Br1 Br 0.30574(3) 0.94255(7) 0.38214(4) 0.0782(2) Uani 1 1 d . . . . .
O1 O 0.01403(18) 0.4039(4) 0.26900(17) 0.0719(11) Uani 1 1 d . . . . .
O2 O 0.0611(2) 0.0533(4) 0.5998(2) 0.0842(12) Uani 1 1 d . . . . .
O3 O 0.1597(2) 0.0616(4) 0.5942(3) 0.1062(16) Uani 1 1 d . . . . .
N1 N 0.04894(15) 0.4925(4) 0.39114(17) 0.0348(8) Uani 1 1 d . . . . .
N2 N 0.06164(17) 0.1921(4) 0.4400(2) 0.0458(10) Uani 1 1 d . . . . .
N3 N 0.1079(2) 0.1184(5) 0.5892(2) 0.0586(12) Uani 1 1 d . . . . .
C1 C 0.1072(2) 0.7218(5) 0.3667(2) 0.0337(10) Uani 1 1 d . . . . .
C2 C 0.1538(2) 0.6492(5) 0.3368(2) 0.0465(12) Uani 1 1 d . . . . .
H2 H 0.145239 0.555241 0.314001 0.056 Uiso 1 1 calc R U . . .
C3 C 0.2127(2) 0.7149(5) 0.3405(2) 0.0493(12) Uani 1 1 d . . . . .
H3 H 0.244032 0.666143 0.320734 0.059 Uiso 1 1 calc R U . . .
C4 C 0.2238(2) 0.8534(5) 0.3740(2) 0.0462(12) Uani 1 1 d . . . . .
C5 C 0.1779(2) 0.9296(5) 0.4026(2) 0.0497(12) Uani 1 1 d . . . . .
H5 H 0.186170 1.024719 0.424110 0.060 Uiso 1 1 calc R U . . .
C6 C 0.1195(2) 0.8615(5) 0.3985(2) 0.0456(12) Uani 1 1 d . . . . .
H6 H 0.088055 0.911251 0.417602 0.055 Uiso 1 1 calc R U . . .
C7 C 0.0436(2) 0.6494(5) 0.3641(2) 0.0415(11) Uani 1 1 d . . . . .
H7A H 0.020652 0.707211 0.395628 0.050 Uiso 1 1 calc R U . . .
H7B H 0.019078 0.651974 0.311774 0.050 Uiso 1 1 calc R U . . .
C8 C 0.0331(2) 0.3785(5) 0.3380(3) 0.0458(12) Uani 1 1 d . . . . .
C9 C 0.0403(2) 0.2271(5) 0.3696(3) 0.0510(13) Uani 1 1 d . . . . .
H9 H 0.028257 0.148171 0.335340 0.061 Uiso 1 1 calc R U . . .
C10 C 0.07825(19) 0.3101(5) 0.4909(2) 0.0333(10) Uani 1 1 d . . . . .
C11 C 0.10192(19) 0.2798(5) 0.5683(2) 0.0362(11) Uani 1 1 d . . . . .
C12 C 0.11923(19) 0.3874(5) 0.6245(2) 0.0407(11) Uani 1 1 d . . . . .
C13 C 0.1121(2) 0.5385(5) 0.6003(2) 0.0402(11) Uani 1 1 d . . . . .
C14 C 0.08910(19) 0.5723(5) 0.5239(2) 0.0371(11) Uani 1 1 d . . . . .
H14 H 0.084487 0.672589 0.508912 0.045 Uiso 1 1 calc R U . . .
C15 C 0.07259(18) 0.4602(4) 0.4688(2) 0.0301(10) Uani 1 1 d . . . . .
C16 C 0.1312(2) 0.6638(5) 0.6575(2) 0.0616(15) Uani 1 1 d . . . . .
H16A H 0.176450 0.660868 0.676939 0.092 Uiso 1 1 calc R U . . .
H16B H 0.109657 0.651466 0.699145 0.092 Uiso 1 1 calc R U . . .
H16C H 0.119583 0.758729 0.632878 0.092 Uiso 1 1 calc R U . . .
C17 C 0.1438(3) 0.3471(6) 0.7078(2) 0.0725(17) Uani 1 1 d . . . . .
H17A H 0.140543 0.240443 0.714252 0.109 Uiso 1 1 calc R U . . .
H17B H 0.118940 0.398106 0.738811 0.109 Uiso 1 1 calc R U . . .
H17C H 0.187637 0.377240 0.723220 0.109 Uiso 1 1 calc R U . . .
Br2 Br 0.33770(4) 0.92115(8) 0.70241(4) 0.1004(3) Uani 1 1 d . . . . .
O4 O 0.19741(17) 0.3236(4) 0.4024(2) 0.0684(10) Uani 1 1 d . . . . .
O5 O 0.4569(2) 0.1796(6) 0.2875(2) 0.1164(18) Uani 1 1 d . . . . .
O6 O 0.4850(2) 0.4100(7) 0.3086(3) 0.1201(19) Uani 1 1 d . . . . .
N4 N 0.29933(19) 0.3035(4) 0.4725(2) 0.0501(10) Uani 1 1 d . . . . .
N5 N 0.3409(2) 0.3261(4) 0.3335(2) 0.0536(11) Uani 1 1 d . . . . .
N6 N 0.4655(2) 0.2916(8) 0.3265(3) 0.0774(15) Uani 1 1 d . . . . .
C18 C 0.2899(2) 0.4545(6) 0.5854(3) 0.0527(13) Uani 1 1 d . . . . .
C19 C 0.3297(3) 0.4676(7) 0.6575(3) 0.0707(16) Uani 1 1 d . . . . .
H19 H 0.347555 0.381095 0.682492 0.085 Uiso 1 1 calc R U . . .
C20 C 0.3432(3) 0.6025(8) 0.6926(3) 0.0719(17) Uani 1 1 d . . . . .
H20 H 0.369510 0.608164 0.741197 0.086 Uiso 1 1 calc R U . . .
C21 C 0.3174(3) 0.7323(7) 0.6550(3) 0.0655(16) Uani 1 1 d . . . . .
C22 C 0.2771(2) 0.7240(6) 0.5840(3) 0.0641(15) Uani 1 1 d . . . . .
H22 H 0.258532 0.810354 0.559479 0.077 Uiso 1 1 calc R U . . .
C23 C 0.2647(2) 0.5855(6) 0.5501(3) 0.0544(13) Uani 1 1 d . . . . .
H23 H 0.238433 0.579767 0.501538 0.065 Uiso 1 1 calc R U . . .
C24 C 0.2771(2) 0.3053(6) 0.5452(3) 0.0601(14) Uani 1 1 d . . . . .
H24A H 0.298633 0.226467 0.578537 0.072 Uiso 1 1 calc R U . . .
H24B H 0.231711 0.284704 0.534939 0.072 Uiso 1 1 calc R U . . .
C25 C 0.2547(3) 0.3197(5) 0.4048(3) 0.0539(13) Uani 1 1 d . . . . .
C26 C 0.2818(3) 0.3356(5) 0.3370(3) 0.0583(14) Uani 1 1 d . . . . .
H26 H 0.253121 0.354792 0.291061 0.070 Uiso 1 1 calc R U . . .
C27 C 0.3832(2) 0.2996(5) 0.4029(2) 0.0463(12) Uani 1 1 d . . . . .
C28 C 0.3646(2) 0.2901(5) 0.4732(2) 0.0476(12) Uani 1 1 d . . . . .
C29 C 0.4110(2) 0.2649(6) 0.5393(2) 0.0582(14) Uani 1 1 d . . . . .
H29 H 0.398883 0.258790 0.586282 0.070 Uiso 1 1 calc R U . . .
C30 C 0.4742(3) 0.2488(7) 0.5370(3) 0.0686(16) Uani 1 1 d . . . . .
C31 C 0.4941(2) 0.2602(6) 0.4664(3) 0.0680(16) Uani 1 1 d . . . . .
C32 C 0.4476(2) 0.2838(6) 0.4024(2) 0.0542(13) Uani 1 1 d . . . . .
C33 C 0.5631(3) 0.2448(9) 0.4629(3) 0.113(3) Uani 1 1 d . . . . .
H33A H 0.567645 0.257074 0.410846 0.170 Uiso 1 1 calc R U . . .
H33B H 0.578178 0.147039 0.481096 0.170 Uiso 1 1 calc R U . . .
H33C H 0.587562 0.320554 0.494521 0.170 Uiso 1 1 calc R U . . .
C34 C 0.5220(3) 0.2202(8) 0.6106(3) 0.108(3) Uani 1 1 d . . . . .
H34A H 0.500943 0.223480 0.652963 0.162 Uiso 1 1 calc R U . . .
H34B H 0.554616 0.295868 0.617204 0.162 Uiso 1 1 calc R U . . .
H34C H 0.540945 0.122858 0.608382 0.162 Uiso 1 1 calc R U . . .

loop_
_atom_site_aniso_label
_atom_site_aniso_U_11
_atom_site_aniso_U_22
_atom_site_aniso_U_33
_atom_site_aniso_U_23
_atom_site_aniso_U_13
_atom_site_aniso_U_12
Br1 0.0525(4) 0.0666(5) 0.1183(5) 0.0014(3) 0.0246(3) -0.0102(3)
O1 0.095(3) 0.074(3) 0.0400(19) -0.0023(17) -0.0025(19) -0.015(2)
O2 0.079(3) 0.056(3) 0.128(3) 0.030(2) 0.045(3) -0.007(2)
O3 0.073(3) 0.067(3) 0.185(4) 0.054(3) 0.042(3) 0.031(2)
N1 0.032(2) 0.032(2) 0.040(2) 0.0018(17) 0.0077(16) -0.0022(17)
N2 0.049(3) 0.038(2) 0.053(2) -0.0037(19) 0.018(2) -0.0012(19)
N3 0.055(3) 0.048(3) 0.074(3) 0.020(2) 0.016(2) 0.011(3)
C1 0.029(3) 0.034(3) 0.037(2) 0.006(2) 0.004(2) 0.002(2)
C2 0.060(4) 0.033(3) 0.048(3) 0.000(2) 0.014(2) -0.002(3)
C3 0.058(4) 0.036(3) 0.058(3) 0.002(2) 0.022(3) 0.009(3)
C4 0.044(3) 0.041(3) 0.055(3) 0.011(2) 0.013(2) -0.001(2)
C5 0.055(3) 0.036(3) 0.061(3) -0.010(2) 0.019(3) -0.004(3)
C6 0.043(3) 0.039(3) 0.060(3) 0.002(2) 0.022(2) 0.001(2)
C7 0.042(3) 0.042(3) 0.040(2) 0.005(2) 0.006(2) 0.004(2)
C8 0.053(3) 0.040(3) 0.046(3) -0.005(2) 0.014(2) -0.009(2)
C9 0.054(3) 0.048(3) 0.052(3) -0.019(2) 0.014(3) -0.009(3)
C10 0.028(2) 0.031(3) 0.044(2) -0.003(2) 0.014(2) -0.002(2)
C11 0.024(2) 0.041(3) 0.046(3) 0.014(2) 0.012(2) 0.008(2)
C12 0.025(3) 0.058(3) 0.041(2) 0.007(2) 0.011(2) 0.000(2)
C13 0.031(3) 0.049(3) 0.042(3) -0.002(2) 0.013(2) -0.001(2)
C14 0.036(3) 0.039(3) 0.038(2) 0.001(2) 0.010(2) -0.001(2)
C15 0.025(2) 0.032(3) 0.033(2) 0.0028(19) 0.0065(19) -0.0024(19)
C16 0.071(4) 0.070(4) 0.043(3) -0.017(2) 0.012(3) -0.013(3)
C17 0.073(4) 0.088(4) 0.046(3) 0.017(3) -0.010(3) -0.004(3)
Br2 0.1042(6) 0.1120(6) 0.0873(5) -0.0398(4) 0.0252(4) -0.0187(4)
O4 0.043(2) 0.062(3) 0.100(3) 0.0032(19) 0.014(2) 0.0009(19)
O5 0.138(5) 0.147(5) 0.074(3) -0.025(3) 0.046(3) 0.008(4)
O6 0.122(4) 0.149(5) 0.106(3) 0.035(3) 0.061(3) -0.011(4)
N4 0.045(3) 0.054(3) 0.054(2) 0.0007(19) 0.017(2) -0.002(2)
N5 0.053(3) 0.059(3) 0.051(2) 0.0031(19) 0.015(2) -0.003(2)
N6 0.067(4) 0.117(5) 0.056(3) 0.008(3) 0.029(3) 0.006(3)
C18 0.037(3) 0.076(4) 0.051(3) 0.005(3) 0.021(2) 0.001(3)
C19 0.065(4) 0.100(5) 0.049(3) 0.014(3) 0.016(3) 0.014(3)
C20 0.066(4) 0.107(5) 0.040(3) -0.008(3) 0.007(3) 0.004(4)
C21 0.051(4) 0.098(5) 0.053(3) -0.019(3) 0.024(3) -0.003(3)
C22 0.061(4) 0.072(4) 0.059(3) -0.008(3) 0.013(3) 0.008(3)
C23 0.037(3) 0.077(4) 0.049(3) -0.007(3) 0.009(2) 0.005(3)
C24 0.045(3) 0.072(4) 0.069(3) 0.013(3) 0.026(3) 0.001(3)
C25 0.049(4) 0.040(3) 0.072(4) -0.002(2) 0.013(3) -0.004(3)
C26 0.066(4) 0.050(3) 0.054(3) -0.004(2) 0.003(3) -0.004(3)
C27 0.039(3) 0.052(3) 0.045(3) -0.001(2) 0.002(2) -0.001(2)
C28 0.041(3) 0.052(3) 0.050(3) -0.004(2) 0.012(3) 0.002(2)
C29 0.053(4) 0.086(4) 0.038(3) 0.004(2) 0.015(3) 0.006(3)
C30 0.042(4) 0.111(5) 0.051(3) 0.005(3) 0.006(3) 0.012(3)
C31 0.042(3) 0.108(5) 0.056(3) 0.004(3) 0.014(3) 0.003(3)
C32 0.041(3) 0.078(4) 0.046(3) 0.002(2) 0.015(3) 0.000(3)
C33 0.044(4) 0.213(9) 0.087(4) 0.013(5) 0.025(3) 0.026(4)
C34 0.066(5) 0.202(8) 0.056(3) 0.011(4) 0.010(3) 0.030(5)

loop_
_atom_type_symbol
_atom_type_description
_atom_type_scat_dispersion_real
_atom_type_scat_dispersion_imag
_atom_type_scat_source
C C 0.0033 0.0016 'International Tables Vol C Tables 4.2.6.8 and 6.1.1.4'
H H 0.0000 0.0000 'International Tables Vol C Tables 4.2.6.8 and 6.1.1.4'
Br Br -0.2901 2.4595 'International Tables Vol C Tables 4.2.6.8 and 6.1.1.4'
N N 0.0061 0.0033 'International Tables Vol C Tables 4.2.6.8 and 6.1.1.4'
O O 0.0106 0.0060 'International Tables Vol C Tables 4.2.6.8 and 6.1.1.4'

loop_
_citation_id
_citation_doi
_citation_year
1 10.1039/D1OB02015C 2021

loop_
_geom_angle_atom_site_label_1
_geom_angle_atom_site_label_2
_geom_angle_atom_site_label_3
_geom_angle
_geom_angle_site_symmetry_1
_geom_angle_site_symmetry_3
_geom_angle_publ_flag
C8 N1 C7 118.7(3) . . ?
C8 N1 C15 120.9(4) . . ?
C15 N1 C7 120.3(3) . . ?
C9 N2 C10 116.7(4) . . ?
O2 N3 C11 118.2(4) . . ?
O3 N3 O2 124.8(5) . . ?
O3 N3 C11 117.0(4) . . ?
C2 C1 C7 120.8(4) . . ?
C6 C1 C2 119.4(4) . . ?
C6 C1 C7 119.8(4) . . ?
C1 C2 H2 119.6 . . ?
C3 C2 C1 120.7(4) . . ?
C3 C2 H2 119.6 . . ?
C2 C3 H3 120.8 . . ?
C4 C3 C2 118.4(4) . . ?
C4 C3 H3 120.8 . . ?
C3 C4 Br1 118.8(4) . . ?
C3 C4 C5 122.1(4) . . ?
C5 C4 Br1 119.1(4) . . ?
C4 C5 H5 120.8 . . ?
C4 C5 C6 118.4(4) . . ?
C6 C5 H5 120.8 . . ?
C1 C6 C5 120.9(4) . . ?
C1 C6 H6 119.5 . . ?
C5 C6 H6 119.5 . . ?
N1 C7 C1 112.9(3) . . ?
N1 C7 H7A 109.0 . . ?
N1 C7 H7B 109.0 . . ?
C1 C7 H7A 109.0 . . ?
C1 C7 H7B 109.0 . . ?
H7A C7 H7B 107.8 . . ?
O1 C8 N1 122.2(4) . . ?
O1 C8 C9 122.8(4) . . ?
N1 C8 C9 115.0(4) . . ?
N2 C9 C8 126.2(4) . . ?
N2 C9 H9 116.9 . . ?
C8 C9 H9 116.9 . . ?
N2 C10 C11 119.6(4) . . ?
N2 C10 C15 123.1(4) . . ?
C11 C10 C15 117.3(4) . . ?
C10 C11 N3 115.5(4) . . ?
C12 C11 N3 119.5(4) . . ?
C12 C11 C10 124.9(4) . . ?
C11 C12 C13 116.3(4) . . ?
C11 C12 C17 122.4(4) . . ?
C13 C12 C17 121.3(4) . . ?
C12 C13 C16 120.0(4) . . ?
C14 C13 C12 120.2(4) . . ?
C14 C13 C16 119.8(4) . . ?
C13 C14 H14 119.1 . . ?
C13 C14 C15 121.7(4) . . ?
C15 C14 H14 119.1 . . ?
C10 C15 N1 118.0(3) . . ?
C10 C15 C14 119.5(3) . . ?
C14 C15 N1 122.5(4) . . ?
C13 C16 H16A 109.5 . . ?
C13 C16 H16B 109.5 . . ?
C13 C16 H16C 109.5 . . ?
H16A C16 H16B 109.5 . . ?
H16A C16 H16C 109.5 . . ?
H16B C16 H16C 109.5 . . ?
C12 C17 H17A 109.5 . . ?
C12 C17 H17B 109.5 . . ?
C12 C17 H17C 109.5 . . ?
H17A C17 H17B 109.5 . . ?
H17A C17 H17C 109.5 . . ?
H17B C17 H17C 109.5 . . ?
C25 N4 C24 118.4(4) . . ?
C25 N4 C28 121.5(4) . . ?
C28 N4 C24 120.1(4) . . ?
C26 N5 C27 115.7(4) . . ?
O5 N6 C32 116.7(6) . . ?
O6 N6 O5 126.2(5) . . ?
O6 N6 C32 117.1(6) . . ?
C19 C18 C24 121.9(5) . . ?
C23 C18 C19 117.1(5) . . ?
C23 C18 C24 120.9(4) . . ?
C18 C19 H19 119.0 . . ?
C20 C19 C18 122.1(5) . . ?
C20 C19 H19 119.0 . . ?
C19 C20 H20 120.4 . . ?
C19 C20 C21 119.2(5) . . ?
C21 C20 H20 120.4 . . ?
C20 C21 Br2 119.4(4) . . ?
C22 C21 Br2 120.0(5) . . ?
C22 C21 C20 120.6(5) . . ?
C21 C22 H22 120.7 . . ?
C23 C22 C21 118.5(5) . . ?
C23 C22 H22 120.7 . . ?
C18 C23 H23 118.7 . . ?
C22 C23 C18 122.5(5) . . ?
C22 C23 H23 118.7 . . ?
N4 C24 C18 111.6(4) . . ?
N4 C24 H24A 109.3 . . ?
N4 C24 H24B 109.3 . . ?
C18 C24 H24A 109.3 . . ?
C18 C24 H24B 109.3 . . ?
H24A C24 H24B 108.0 . . ?
O4 C25 N4 122.7(5) . . ?
O4 C25 C26 123.0(5) . . ?
N4 C25 C26 114.3(5) . . ?
N5 C26 C25 127.2(5) . . ?
N5 C26 H26 116.4 . . ?
C25 C26 H26 116.4 . . ?
N5 C27 C28 123.5(4) . . ?
C32 C27 N5 118.3(4) . . ?
C32 C27 C28 118.2(4) . . ?
C27 C28 N4 117.5(4) . . ?
C29 C28 N4 123.7(4) . . ?
C29 C28 C27 118.8(4) . . ?
C28 C29 H29 119.2 . . ?
C30 C29 C28 121.7(4) . . ?
C30 C29 H29 119.2 . . ?
C29 C30 C31 120.4(4) . . ?
C29 C30 C34 119.1(5) . . ?
C31 C30 C34 120.5(5) . . ?
C30 C31 C33 121.1(5) . . ?
C32 C31 C30 116.7(5) . . ?
C32 C31 C33 122.2(5) . . ?
C27 C32 N6 116.8(4) . . ?
C31 C32 N6 119.0(5) . . ?
C31 C32 C27 124.2(4) . . ?
C31 C33 H33A 109.5 . . ?
C31 C33 H33B 109.5 . . ?
C31 C33 H33C 109.5 . . ?
H33A C33 H33B 109.5 . . ?
H33A C33 H33C 109.5 . . ?
H33B C33 H33C 109.5 . . ?
C30 C34 H34A 109.5 . . ?
C30 C34 H34B 109.5 . . ?
C30 C34 H34C 109.5 . . ?
H34A C34 H34B 109.5 . . ?
H34A C34 H34C 109.5 . . ?
H34B C34 H34C 109.5 . . ?

loop_
_geom_bond_atom_site_label_1
_geom_bond_atom_site_label_2
_geom_bond_distance
_geom_bond_site_symmetry_2
_geom_bond_publ_flag
Br1 C4 1.905(5) . ?
O1 C8 1.232(5) . ?
O2 N3 1.209(5) . ?
O3 N3 1.207(5) . ?
N1 C7 1.473(5) . ?
N1 C8 1.380(5) . ?
N1 C15 1.400(5) . ?
N2 C9 1.280(5) . ?
N2 C10 1.384(5) . ?
N3 C11 1.482(6) . ?
C1 C2 1.387(6) . ?
C1 C6 1.368(6) . ?
C1 C7 1.500(6) . ?
C2 H2 0.9300 . ?
C2 C3 1.382(6) . ?
C3 H3 0.9300 . ?
C3 C4 1.367(6) . ?
C4 C5 1.378(6) . ?
C5 H5 0.9300 . ?
C5 C6 1.381(6) . ?
C6 H6 0.9300 . ?
C7 H7A 0.9700 . ?
C7 H7B 0.9700 . ?
C8 C9 1.455(6) . ?
C9 H9 0.9300 . ?
C10 C11 1.391(5) . ?
C10 C15 1.390(5) . ?
C11 C12 1.379(6) . ?
C12 C13 1.410(6) . ?
C12 C17 1.509(5) . ?
C13 C14 1.380(5) . ?
C13 C16 1.507(6) . ?
C14 H14 0.9300 . ?
C14 C15 1.392(5) . ?
C16 H16A 0.9600 . ?
C16 H16B 0.9600 . ?
C16 H16C 0.9600 . ?
C17 H17A 0.9600 . ?
C17 H17B 0.9600 . ?
C17 H17C 0.9600 . ?
Br2 C21 1.889(5) . ?
O4 C25 1.221(5) . ?
O5 N6 1.206(6) . ?
O6 N6 1.201(6) . ?
N4 C24 1.472(5) . ?
N4 C25 1.381(6) . ?
N4 C28 1.404(6) . ?
N5 C26 1.286(6) . ?
N5 C27 1.391(5) . ?
N6 C32 1.485(6) . ?
C18 C19 1.390(6) . ?
C18 C23 1.378(6) . ?
C18 C24 1.505(6) . ?
C19 H19 0.9300 . ?
C19 C20 1.356(7) . ?
C20 H20 0.9300 . ?
C20 C21 1.390(7) . ?
C21 C22 1.376(6) . ?
C22 H22 0.9300 . ?
C22 C23 1.373(6) . ?
C23 H23 0.9300 . ?
C24 H24A 0.9700 . ?
C24 H24B 0.9700 . ?
C25 C26 1.455(7) . ?
C26 H26 0.9300 . ?
C27 C28 1.396(6) . ?
C27 C32 1.389(6) . ?
C28 C29 1.390(6) . ?
C29 H29 0.9300 . ?
C29 C30 1.372(7) . ?
C30 C31 1.415(7) . ?
C30 C34 1.507(6) . ?
C31 C32 1.365(6) . ?
C31 C33 1.501(7) . ?
C33 H33A 0.9600 . ?
C33 H33B 0.9600 . ?
C33 H33C 0.9600 . ?
C34 H34A 0.9600 . ?
C34 H34B 0.9600 . ?
C34 H34C 0.9600 . ?

loop_
_geom_torsion_atom_site_label_1
_geom_torsion_atom_site_label_2
_geom_torsion_atom_site_label_3
_geom_torsion_atom_site_label_4
_geom_torsion
_geom_torsion_site_symmetry_1
_geom_torsion_site_symmetry_2
_geom_torsion_site_symmetry_3
_geom_torsion_site_symmetry_4
_geom_torsion_publ_flag
Br1 C4 C5 C6 -177.9(3) . . . . ?
O1 C8 C9 N2 177.7(5) . . . . ?
O2 N3 C11 C10 -83.0(5) . . . . ?
O2 N3 C11 C12 96.7(5) . . . . ?
O3 N3 C11 C10 96.9(5) . . . . ?
O3 N3 C11 C12 -83.4(6) . . . . ?
N1 C8 C9 N2 -2.7(7) . . . . ?
N2 C10 C11 N3 0.7(6) . . . . ?
N2 C10 C11 C12 -179.1(4) . . . . ?
N2 C10 C15 N1 0.0(6) . . . . ?
N2 C10 C15 C14 178.7(4) . . . . ?
N3 C11 C12 C13 -180.0(4) . . . . ?
N3 C11 C12 C17 -0.6(6) . . . . ?
C1 C2 C3 C4 -0.4(6) . . . . ?
C2 C1 C6 C5 -1.4(6) . . . . ?
C2 C1 C7 N1 48.3(5) . . . . ?
C2 C3 C4 Br1 178.2(3) . . . . ?
C2 C3 C4 C5 -1.2(6) . . . . ?
C3 C4 C5 C6 1.4(7) . . . . ?
C4 C5 C6 C1 -0.1(7) . . . . ?
C6 C1 C2 C3 1.6(6) . . . . ?
C6 C1 C7 N1 -132.2(4) . . . . ?
C7 N1 C8 O1 -0.9(6) . . . . ?
C7 N1 C8 C9 179.5(4) . . . . ?
C7 N1 C15 C10 -178.3(3) . . . . ?
C7 N1 C15 C14 3.1(6) . . . . ?
C7 C1 C2 C3 -178.8(4) . . . . ?
C7 C1 C6 C5 179.1(4) . . . . ?
C8 N1 C7 C1 -107.2(4) . . . . ?
C8 N1 C15 C10 -1.5(6) . . . . ?
C8 N1 C15 C14 179.9(4) . . . . ?
C9 N2 C10 C11 -179.8(4) . . . . ?
C9 N2 C10 C15 0.1(6) . . . . ?
C10 N2 C9 C8 1.3(7) . . . . ?
C10 C11 C12 C13 -0.2(6) . . . . ?
C10 C11 C12 C17 179.2(4) . . . . ?
C11 C10 C15 N1 179.9(4) . . . . ?
C11 C10 C15 C14 -1.4(6) . . . . ?
C11 C12 C13 C14 -0.1(6) . . . . ?
C11 C12 C13 C16 -178.7(4) . . . . ?
C12 C13 C14 C15 -0.3(6) . . . . ?
C13 C14 C15 N1 179.8(4) . . . . ?
C13 C14 C15 C10 1.2(6) . . . . ?
C15 N1 C7 C1 69.7(5) . . . . ?
C15 N1 C8 O1 -177.8(4) . . . . ?
C15 N1 C8 C9 2.6(6) . . . . ?
C15 C10 C11 N3 -179.2(4) . . . . ?
C15 C10 C11 C12 1.0(6) . . . . ?
C16 C13 C14 C15 178.2(4) . . . . ?
C17 C12 C13 C14 -179.5(4) . . . . ?
C17 C12 C13 C16 1.9(6) . . . . ?
Br2 C21 C22 C23 178.1(4) . . . . ?
O4 C25 C26 N5 -176.6(5) . . . . ?
O5 N6 C32 C27 -79.3(7) . . . . ?
O5 N6 C32 C31 99.8(6) . . . . ?
O6 N6 C32 C27 97.9(6) . . . . ?
O6 N6 C32 C31 -82.9(7) . . . . ?
N4 C25 C26 N5 5.0(7) . . . . ?
N4 C28 C29 C30 178.4(5) . . . . ?
N5 C27 C28 N4 2.0(7) . . . . ?
N5 C27 C28 C29 -179.3(4) . . . . ?
N5 C27 C32 N6 -2.0(7) . . . . ?
N5 C27 C32 C31 178.8(5) . . . . ?
C18 C19 C20 C21 -0.9(8) . . . . ?
C19 C18 C23 C22 -0.8(7) . . . . ?
C19 C18 C24 N4 -118.1(5) . . . . ?
C19 C20 C21 Br2 -178.5(4) . . . . ?
C19 C20 C21 C22 1.9(8) . . . . ?
C20 C21 C22 C23 -2.2(8) . . . . ?
C21 C22 C23 C18 1.7(8) . . . . ?
C23 C18 C19 C20 0.4(8) . . . . ?
C23 C18 C24 N4 58.8(6) . . . . ?
C24 N4 C25 O4 -5.8(7) . . . . ?
C24 N4 C25 C26 172.6(4) . . . . ?
C24 N4 C28 C27 -175.6(4) . . . . ?
C24 N4 C28 C29 5.8(7) . . . . ?
C24 C18 C19 C20 177.4(5) . . . . ?
C24 C18 C23 C22 -177.8(4) . . . . ?
C25 N4 C24 C18 -102.1(5) . . . . ?
C25 N4 C28 C27 2.5(6) . . . . ?
C25 N4 C28 C29 -176.1(4) . . . . ?
C26 N5 C27 C28 -2.7(7) . . . . ?
C26 N5 C27 C32 178.1(4) . . . . ?
C27 N5 C26 C25 -1.0(7) . . . . ?
C27 C28 C29 C30 -0.2(8) . . . . ?
C28 N4 C24 C18 76.0(5) . . . . ?
C28 N4 C25 O4 176.0(4) . . . . ?
C28 N4 C25 C26 -5.5(6) . . . . ?
C28 C27 C32 N6 178.8(5) . . . . ?
C28 C27 C32 C31 -0.3(8) . . . . ?
C28 C29 C30 C31 1.1(9) . . . . ?
C28 C29 C30 C34 -179.4(5) . . . . ?
C29 C30 C31 C32 -1.5(9) . . . . ?
C29 C30 C31 C33 179.2(6) . . . . ?
C30 C31 C32 N6 -178.0(5) . . . . ?
C30 C31 C32 C27 1.2(8) . . . . ?
C32 C27 C28 N4 -178.8(4) . . . . ?
C32 C27 C28 C29 -0.2(7) . . . . ?
C33 C31 C32 N6 1.3(9) . . . . ?
C33 C31 C32 C27 -179.6(5) . . . . ?
C34 C30 C31 C32 179.0(5) . . . . ?
C34 C30 C31 C33 -0.3(9) . . . . ?
